data_1545137
loop_
_publ_author_name
'Kong, Jiahui'
'Shao, Jiewei'
'Li, Chengjie'
'Qi, Dongdong'
'Li, Minzhi'
'Liang, Xu'
'Zhu, Weihua'
'Jiang, Jianzhuang'
'Xie, Yongshu'

_publ_section_title
;
 Neo-N-confused Phlorins and Phlorinone: Rational Synthesis and Tunable
 Properties.
;
_journal_issue 3
_journal_name_full 'Organic letters'
_journal_page_first 650
_journal_page_last 653
_journal_paper_doi 10.1021/acs.orglett.6b03816
_journal_volume 19
_journal_year 2017
_chemical_formula_sum 'C60.5 H43 Cl F15 N4'
_chemical_formula_weight 1146.44
_chemical_name_systematic
; 
 ? 
;
_space_group_IT_number 2
_symmetry_space_group_name_Hall '-P 1'
_symmetry_space_group_name_H-M 'P -1'
_atom_sites_solution_hydrogens geom
_atom_sites_solution_primary direct
_atom_sites_solution_secondary difmap
_audit_creation_method SHELXL-97
_cell_angle_alpha 119.302(3)
_cell_angle_beta 106.276(2)
_cell_angle_gamma 96.5360(10)
_cell_formula_units_Z 2
_cell_length_a 14.8431(13)
_cell_length_b 15.2118(14)
_cell_length_c 15.2461(15)
_cell_measurement_temperature 298(2)
_cell_volume 2749.1(5)
_computing_structure_refinement 'SHELXL-97 (Sheldrick, 1997)'
_computing_structure_solution 'SHELXS-97 (Sheldrick, 1990)'
_diffrn_ambient_temperature 298(2)
_diffrn_measured_fraction_theta_full 0.981
_diffrn_measured_fraction_theta_max 0.981
_diffrn_radiation_monochromator graphite
_diffrn_radiation_source 'fine-focus sealed tube'
_diffrn_radiation_type MoK\a
_diffrn_radiation_wavelength 0.71073
_diffrn_reflns_av_R_equivalents 0.0271
_diffrn_reflns_av_sigmaI/netI 0.0756
_diffrn_reflns_limit_h_max 17
_diffrn_reflns_limit_h_min -17
_diffrn_reflns_limit_k_max 16
_diffrn_reflns_limit_k_min -18
_diffrn_reflns_limit_l_max 18
_diffrn_reflns_limit_l_min -18
_diffrn_reflns_number 13924
_diffrn_reflns_theta_full 25.02
_diffrn_reflns_theta_max 25.02
_diffrn_reflns_theta_min 2.51
_exptl_absorpt_coefficient_mu 0.164
_exptl_absorpt_correction_T_max 0.9449
_exptl_absorpt_correction_T_min 0.9329
_exptl_crystal_colour black
_exptl_crystal_density_diffrn 1.385
_exptl_crystal_density_method 'not measured'
_exptl_crystal_description block
_exptl_crystal_F_000 1172
_exptl_crystal_size_max 0.43
_exptl_crystal_size_mid 0.40
_exptl_crystal_size_min 0.35
_refine_diff_density_max 0.433
_refine_diff_density_min -0.439
_refine_diff_density_rms 0.052
_refine_ls_extinction_method none
_refine_ls_goodness_of_fit_ref 0.925
_refine_ls_hydrogen_treatment mixed
_refine_ls_matrix_type full
_refine_ls_number_parameters 756
_refine_ls_number_reflns 9520
_refine_ls_number_restraints 0
_refine_ls_restrained_S_all 0.925
_refine_ls_R_factor_all 0.1437
_refine_ls_R_factor_gt 0.0668
_refine_ls_shift/su_max 0.001
_refine_ls_shift/su_mean 0.000
_refine_ls_structure_factor_coef Fsqd
_refine_ls_weighting_details 'calc w=1/[\s^2^(Fo^2^)+(0.1135P)^2^+0.0000P] where P=(Fo^2^+2Fc^2^)/3'
_refine_ls_weighting_scheme calc
_refine_ls_wR_factor_gt 0.1720
_refine_ls_wR_factor_ref 0.2104
_reflns_number_gt 4426
_reflns_number_total 9520
_reflns_threshold_expression >2sigma(I)
_cod_data_source_file ol6b03816_si_003.cif
_cod_data_source_block 160414e
_cod_depositor_comments 'Adding full bibliography for 1545137--1545139.cif.'
_cod_original_cell_volume 2749.1(4)
_cod_original_formula_sum 'C60.50 H43 Cl F15 N4'
_cod_database_code 1545137

loop_
_symmetry_equiv_pos_as_xyz
'x, y, z'
'-x, -y, -z'

loop_
_atom_site_label
_atom_site_type_symbol
_atom_site_fract_x
_atom_site_fract_y
_atom_site_fract_z
_atom_site_U_iso_or_equiv
_atom_site_adp_type
_atom_site_occupancy
_atom_site_symmetry_multiplicity
_atom_site_calc_flag
_atom_site_refinement_flags
Cl1 Cl 0.51211(10) 0.58894(11) 0.68691(14) 0.1030(5) Uani 1 1 d .
F1 F 0.7944(2) 0.7425(2) 0.8890(2) 0.0891(8) Uani 1 1 d .
F2 F 0.7720(3) 0.8499(2) 1.0792(2) 0.1157(11) Uani 1 1 d .
F3 F 0.6606(3) 0.9828(2) 1.1086(2) 0.1138(11) Uani 1 1 d .
F4 F 0.5681(2) 1.0057(2) 0.9432(2) 0.0891(8) Uani 1 1 d .
F5 F 0.58633(17) 0.89785(18) 0.7525(2) 0.0707(7) Uani 1 1 d .
F6 F 0.6614(2) 0.9152(2) 0.4139(2) 0.0962(9) Uani 1 1 d .
F7 F 0.7146(4) 1.0568(3) 0.3684(3) 0.1553(16) Uani 1 1 d .
F8 F 0.8852(4) 1.0786(3) 0.3375(3) 0.190(2) Uani 1 1 d .
F9 F 0.9994(3) 0.9535(3) 0.3494(3) 0.1679(18) Uani 1 1 d .
F10 F 0.9436(2) 0.8099(3) 0.3932(3) 0.1088(10) Uani 1 1 d .
F11 F 0.7825(2) 0.2930(2) 0.0828(3) 0.1132(11) Uani 1 1 d .
F12 F 0.7165(3) 0.1459(3) -0.1326(3) 0.1305(12) Uani 1 1 d .
F13 F 0.5253(3) 0.0867(2) -0.2606(2) 0.1113(10) Uani 1 1 d .
F14 F 0.3980(2) 0.1756(2) -0.1702(2) 0.1162(11) Uani 1 1 d .
F15 F 0.4642(2) 0.3183(2) 0.0439(2) 0.0998(9) Uani 1 1 d .
N4 N 0.6186(2) 0.4683(2) 0.6032(3) 0.0584(9) Uani 1 1 d .
N3 N 0.7302(2) 0.7400(2) 0.5520(2) 0.0514(8) Uani 1 1 d .
H3 H 0.7127 0.6722 0.5106 0.062 Uiso 1 1 calc R
N2 N 0.7150(2) 0.5805(2) 0.3365(2) 0.0468(8) Uani 1 1 d .
N1 N 0.7028(2) 0.4011(2) 0.3671(2) 0.0503(8) Uani 1 1 d .
H1 H 0.7246 0.4689 0.4087 0.060 Uiso 1 1 calc R
C1 C 0.7018(3) 0.4724(3) 0.5805(3) 0.0509(10) Uani 1 1 d .
C2 C 0.7389(3) 0.5740(3) 0.6114(3) 0.0512(10) Uani 1 1 d .
H2A H 0.7945 0.5986 0.6035 0.061 Uiso 1 1 calc R
C3 C 0.6812(3) 0.6364(3) 0.6569(3) 0.0511(10) Uani 1 1 d .
C4 C 0.6066(3) 0.5682(3) 0.6503(3) 0.0577(10) Uani 1 1 d .
C5 C 0.7008(3) 0.7505(3) 0.7061(3) 0.0491(9) Uani 1 1 d .
C6 C 0.7280(3) 0.7954(3) 0.6555(3) 0.0490(9) Uani 1 1 d .
C7 C 0.7658(3) 0.9061(3) 0.6953(3) 0.0557(10) Uani 1 1 d .
H7 H 0.7741 0.9635 0.7630 0.067 Uiso 1 1 calc R
C8 C 0.7868(3) 0.9114(3) 0.6177(3) 0.0563(10) Uani 1 1 d .
H8 H 0.8125 0.9735 0.6234 0.068 Uiso 1 1 calc R
C9 C 0.7637(3) 0.8063(3) 0.5241(3) 0.0489(9) Uani 1 1 d .
C10 C 0.7685(3) 0.7749(3) 0.4253(3) 0.0487(9) Uani 1 1 d .
C11 C 0.7360(3) 0.6668(3) 0.3328(3) 0.0493(9) Uani 1 1 d .
C12 C 0.7180(3) 0.6389(3) 0.2228(3) 0.0620(11) Uani 1 1 d .
H12 H 0.7280 0.6852 0.2009 0.074 Uiso 1 1 calc R
C13 C 0.6842(3) 0.5340(3) 0.1590(3) 0.0598(11) Uani 1 1 d .
H13 H 0.6647 0.4932 0.0836 0.072 Uiso 1 1 calc R
C14 C 0.6834(3) 0.4952(3) 0.2281(3) 0.0486(9) Uani 1 1 d .
C15 C 0.6611(3) 0.3891(3) 0.1913(3) 0.0490(9) Uani 1 1 d .
C16 C 0.6682(3) 0.3437(3) 0.2549(3) 0.0488(9) Uani 1 1 d .
C17 C 0.6415(3) 0.2378(3) 0.2190(3) 0.0597(11) Uani 1 1 d .
H17 H 0.6159 0.1807 0.1468 0.072 Uiso 1 1 calc R
C18 C 0.6600(3) 0.2326(3) 0.3111(3) 0.0639(11) Uani 1 1 d .
H18 H 0.6492 0.1711 0.3109 0.077 Uiso 1 1 calc R
C19 C 0.6973(3) 0.3346(3) 0.4029(3) 0.0540(10) Uani 1 1 d .
C20 C 0.7342(3) 0.3757(3) 0.5244(3) 0.0524(10) Uani 1 1 d .
C21 C 0.6912(3) 0.8155(3) 0.8119(3) 0.0504(9) Uani 1 1 d .
C22 C 0.7365(3) 0.8061(3) 0.8986(3) 0.0624(11) Uani 1 1 d .
C23 C 0.7263(4) 0.8613(4) 0.9980(4) 0.0754(13) Uani 1 1 d .
C24 C 0.6709(4) 0.9288(3) 1.0129(4) 0.0732(13) Uani 1 1 d .
C25 C 0.6251(3) 0.9402(3) 0.9299(4) 0.0623(11) Uani 1 1 d .
C26 C 0.6353(3) 0.8844(3) 0.8314(3) 0.0540(10) Uani 1 1 d .
C27 C 0.8015(3) 0.8583(3) 0.4059(3) 0.0556(10) Uani 1 1 d .
C28 C 0.7455(4) 0.9243(3) 0.3996(4) 0.0706(13) Uani 1 1 d .
C29 C 0.7725(5) 0.9975(4) 0.3772(4) 0.0955(17) Uani 1 1 d .
C30 C 0.8578(7) 1.0068(5) 0.3617(5) 0.110(2) Uani 1 1 d .
C31 C 0.9161(5) 0.9449(5) 0.3655(4) 0.1016(19) Uani 1 1 d .
C32 C 0.8858(4) 0.8715(4) 0.3888(4) 0.0792(14) Uani 1 1 d .
C33 C 0.6257(3) 0.3107(3) 0.0712(3) 0.0536(10) Uani 1 1 d .
C34 C 0.6869(4) 0.2647(3) 0.0219(4) 0.0675(12) Uani 1 1 d .
C35 C 0.6533(4) 0.1885(3) -0.0895(4) 0.0734(13) Uani 1 1 d .
C36 C 0.5575(4) 0.1604(3) -0.1525(4) 0.0708(13) Uani 1 1 d .
C37 C 0.4935(4) 0.2037(4) -0.1070(4) 0.0718(12) Uani 1 1 d .
C38 C 0.5288(3) 0.2769(3) 0.0021(4) 0.0620(11) Uani 1 1 d .
C39 C 0.8479(3) 0.4085(3) 0.5733(4) 0.0607(11) Uani 1 1 d .
C40 C 0.8993(4) 0.3651(4) 0.5091(5) 0.0935(16) Uani 1 1 d .
H40 H 0.8667 0.3184 0.4340 0.112 Uiso 1 1 calc R
C41 C 1.0028(5) 0.3924(6) 0.5587(6) 0.130(2) Uani 1 1 d .
H41 H 1.0375 0.3619 0.5153 0.156 Uiso 1 1 calc R
C42 C 1.0517(5) 0.4600(6) 0.6650(7) 0.137(3) Uani 1 1 d .
H42 H 1.1198 0.4771 0.6955 0.164 Uiso 1 1 calc R
C43 C 1.0010(5) 0.5045(5) 0.7294(6) 0.114(2) Uani 1 1 d .
H43 H 1.0351 0.5523 0.8041 0.136 Uiso 1 1 calc R
C44 C 0.8996(4) 0.4791(4) 0.6845(4) 0.0797(13) Uani 1 1 d .
H44 H 0.8659 0.5096 0.7293 0.096 Uiso 1 1 calc R
C45 C 0.6882(3) 0.2886(3) 0.5379(3) 0.0576(11) Uani 1 1 d .
C46 C 0.5870(4) 0.2384(3) 0.4862(4) 0.0701(12) Uani 1 1 d .
H46 H 0.5481 0.2552 0.4405 0.084 Uiso 1 1 calc R
C47 C 0.5431(4) 0.1642(4) 0.5011(4) 0.0918(16) Uani 1 1 d .
H47 H 0.4752 0.1333 0.4681 0.110 Uiso 1 1 calc R
C48 C 0.6017(6) 0.1370(4) 0.5660(5) 0.105(2) Uani 1 1 d .
H48 H 0.5734 0.0855 0.5748 0.126 Uiso 1 1 calc R
C49 C 0.6999(5) 0.1845(4) 0.6168(4) 0.0975(17) Uani 1 1 d .
H49 H 0.7382 0.1668 0.6619 0.117 Uiso 1 1 calc R
C50 C 0.7443(4) 0.2595(3) 0.6026(4) 0.0770(13) Uani 1 1 d .
H50 H 0.8122 0.2903 0.6369 0.092 Uiso 1 1 calc R
C51 C 0.5447(10) 0.3951(11) 0.7934(13) 0.240(7) Uani 1 1 d .
H51A H 0.5181 0.4162 0.8487 0.359 Uiso 1 1 calc R
H51B H 0.5124 0.3217 0.7373 0.359 Uiso 1 1 calc R
H51C H 0.5345 0.4366 0.7622 0.359 Uiso 1 1 calc R
C52 C 0.6490(17) 0.4115(16) 0.8414(14) 0.277(9) Uani 1 1 d .
H52A H 0.6586 0.3859 0.8894 0.333 Uiso 1 1 calc R
H52B H 0.6691 0.3672 0.7830 0.333 Uiso 1 1 calc R
C53 C 0.7147(18) 0.5168(14) 0.9021(16) 0.244(7) Uani 1 1 d .
H53A H 0.6921 0.5653 0.9555 0.293 Uiso 1 1 calc R
H53B H 0.7170 0.5398 0.8534 0.293 Uiso 1 1 calc R
C54 C 0.817(2) 0.5158(17) 0.9592(18) 0.300(11) Uani 1 1 d .
H54A H 0.8161 0.5041 1.0161 0.360 Uiso 1 1 calc R
H54B H 0.8333 0.4580 0.9070 0.360 Uiso 1 1 calc R
C55 C 0.8918(18) 0.6158(19) 1.0073(19) 0.297(10) Uani 1 1 d .
H55A H 0.8563 0.6665 1.0116 0.356 Uiso 1 1 calc R
H55B H 0.9196 0.6045 0.9535 0.356 Uiso 1 1 calc R
C56 C 0.977(2) 0.6708(17) 1.1143(18) 0.328(11) Uani 1 1 d .
H56A H 1.0098 0.6210 1.1197 0.393 Uiso 1 1 calc R
H56B H 0.9545 0.7017 1.1737 0.393 Uiso 1 1 calc R
C57 C 1.0473(12) 0.7564(15) 1.1211(15) 0.330(9) Uani 1 1 d .
H57A H 1.0749 0.7246 1.0672 0.495 Uiso 1 1 calc R
H57B H 1.0992 0.7979 1.1925 0.495 Uiso 1 1 calc R
H57C H 1.0125 0.8011 1.1081 0.495 Uiso 1 1 calc R
C58 C 1.015(3) 0.775(3) 0.749(3) 0.177(11) Uani 0.50 1 d P
H58A H 1.0592 0.7358 0.7285 0.265 Uiso 0.50 1 d PR
H58B H 0.9593 0.7313 0.7443 0.265 Uiso 0.50 1 d PR
H58C H 0.9920 0.7983 0.7005 0.265 Uiso 0.50 1 d PR
C59 C 1.069(5) 0.859(5) 0.873(6) 0.215(16) Uani 0.50 1 d P
H59A H 1.1247 0.9042 0.8785 0.258 Uiso 0.50 1 d PR
H59B H 1.0921 0.8376 0.9222 0.258 Uiso 0.50 1 d PR
C60 C 1.004(3) 0.929(3) 0.900(4) 0.176(16) Uani 0.50 1 d P
H60A H 0.9422 0.8747 0.8626 0.211 Uiso 0.50 1 d PR
H60B H 0.9996 0.9658 0.8633 0.211 Uiso 0.50 1 d PR
C61 C 1.0000 1.0000 1.0000 0.236(9) Uani 1 2 d S
H61A H 1.0670 1.0443 1.0392 0.284 Uiso 0.50 1 d PR
H61B H 0.9941 0.9577 1.0297 0.284 Uiso 0.50 1 d PR
C62 C 0.950(4) 1.079(3) 1.045(5) 0.212(15) Uani 0.50 1 d P
H62A H 0.8933 1.0407 1.0443 0.254 Uiso 0.50 1 d PR
H62B H 0.9260 1.0992 0.9943 0.254 Uiso 0.50 1 d PR
C63 C 0.992(5) 1.159(6) 1.168(7) 0.26(2) Uani 0.50 1 d P
H63A H 1.0140 1.2155 1.1600 0.306 Uiso 0.50 1 d PR
H63B H 1.0492 1.1506 1.2082 0.306 Uiso 0.50 1 d PR
C64 C 0.915(4) 1.200(6) 1.208(6) 0.226(15) Uani 0.50 1 d P
H64A H 0.9524 1.2647 1.2781 0.339 Uiso 0.50 1 d PR
H64B H 0.8586 1.2111 1.1701 0.339 Uiso 0.50 1 d PR
H64C H 0.8942 1.1454 1.2188 0.339 Uiso 0.50 1 d PR

loop_
_atom_site_aniso_label
_atom_site_aniso_U_11
_atom_site_aniso_U_22
_atom_site_aniso_U_33
_atom_site_aniso_U_23
_atom_site_aniso_U_13
_atom_site_aniso_U_12
Cl1 0.0946(10) 0.0981(10) 0.1477(14) 0.0685(10) 0.0794(10) 0.0449(8)
F1 0.121(2) 0.0918(19) 0.0747(18) 0.0503(16) 0.0438(17) 0.0603(18)
F2 0.177(3) 0.123(3) 0.0668(19) 0.0592(19) 0.050(2) 0.070(2)
F3 0.192(3) 0.096(2) 0.073(2) 0.0381(17) 0.084(2) 0.063(2)
F4 0.125(2) 0.0723(17) 0.097(2) 0.0423(16) 0.0745(18) 0.0561(16)
F5 0.0848(17) 0.0693(16) 0.0687(16) 0.0394(14) 0.0349(14) 0.0375(13)
F6 0.131(3) 0.089(2) 0.089(2) 0.0545(18) 0.0479(19) 0.0605(19)
F7 0.300(5) 0.079(2) 0.109(3) 0.067(2) 0.070(3) 0.083(3)
F8 0.333(6) 0.088(2) 0.112(3) 0.061(2) 0.065(3) -0.037(3)
F9 0.150(3) 0.183(4) 0.126(3) 0.070(3) 0.061(3) -0.053(3)
F10 0.082(2) 0.134(3) 0.116(3) 0.066(2) 0.0539(19) 0.0235(19)
F11 0.088(2) 0.115(2) 0.088(2) 0.0191(19) 0.0375(19) 0.0371(18)
F12 0.144(3) 0.118(3) 0.096(2) 0.018(2) 0.073(2) 0.054(2)
F13 0.168(3) 0.0768(19) 0.0445(17) 0.0106(15) 0.0315(18) 0.0236(18)
F14 0.102(2) 0.113(2) 0.0657(19) 0.0224(18) -0.0001(18) 0.0179(18)
F15 0.0833(19) 0.106(2) 0.0691(18) 0.0225(17) 0.0241(15) 0.0312(16)
N4 0.070(2) 0.045(2) 0.059(2) 0.0273(18) 0.0243(19) 0.0186(17)
N3 0.078(2) 0.0312(16) 0.0441(19) 0.0164(15) 0.0307(17) 0.0136(15)
N2 0.060(2) 0.0371(17) 0.0432(19) 0.0211(16) 0.0223(16) 0.0133(14)
N1 0.067(2) 0.0347(17) 0.044(2) 0.0195(16) 0.0205(17) 0.0117(15)
C1 0.065(3) 0.045(2) 0.046(2) 0.025(2) 0.024(2) 0.0180(19)
C2 0.071(3) 0.038(2) 0.047(2) 0.0206(19) 0.031(2) 0.016(2)
C3 0.067(3) 0.046(2) 0.047(2) 0.028(2) 0.026(2) 0.020(2)
C4 0.063(3) 0.060(3) 0.060(3) 0.034(2) 0.032(2) 0.020(2)
C5 0.065(3) 0.041(2) 0.048(2) 0.024(2) 0.030(2) 0.0213(19)
C6 0.062(3) 0.039(2) 0.048(2) 0.021(2) 0.028(2) 0.0199(18)
C7 0.073(3) 0.039(2) 0.050(2) 0.018(2) 0.029(2) 0.0143(19)
C8 0.070(3) 0.038(2) 0.056(3) 0.021(2) 0.027(2) 0.0114(19)
C9 0.061(2) 0.037(2) 0.047(2) 0.022(2) 0.022(2) 0.0109(18)
C10 0.062(2) 0.041(2) 0.048(2) 0.025(2) 0.026(2) 0.0129(18)
C11 0.062(3) 0.043(2) 0.048(2) 0.025(2) 0.027(2) 0.0154(18)
C12 0.089(3) 0.049(3) 0.052(3) 0.031(2) 0.029(2) 0.013(2)
C13 0.087(3) 0.044(2) 0.036(2) 0.018(2) 0.021(2) 0.009(2)
C14 0.062(2) 0.041(2) 0.041(2) 0.021(2) 0.0211(19) 0.0129(18)
C15 0.060(2) 0.039(2) 0.043(2) 0.0175(19) 0.0233(19) 0.0135(18)
C16 0.065(3) 0.037(2) 0.041(2) 0.0183(19) 0.023(2) 0.0141(18)
C17 0.089(3) 0.040(2) 0.045(2) 0.019(2) 0.028(2) 0.018(2)
C18 0.093(3) 0.037(2) 0.054(3) 0.023(2) 0.025(2) 0.016(2)
C19 0.071(3) 0.041(2) 0.051(3) 0.025(2) 0.023(2) 0.0158(19)
C20 0.072(3) 0.044(2) 0.047(2) 0.026(2) 0.025(2) 0.021(2)
C21 0.070(3) 0.041(2) 0.045(2) 0.0233(19) 0.028(2) 0.018(2)
C22 0.087(3) 0.052(3) 0.057(3) 0.029(2) 0.036(2) 0.030(2)
C23 0.107(4) 0.073(3) 0.056(3) 0.040(3) 0.033(3) 0.029(3)
C24 0.115(4) 0.059(3) 0.053(3) 0.025(2) 0.053(3) 0.033(3)
C25 0.089(3) 0.045(2) 0.066(3) 0.028(2) 0.049(3) 0.029(2)
C26 0.067(3) 0.045(2) 0.054(3) 0.026(2) 0.030(2) 0.018(2)
C27 0.075(3) 0.045(2) 0.046(2) 0.025(2) 0.026(2) 0.008(2)
C28 0.108(4) 0.045(3) 0.053(3) 0.028(2) 0.026(3) 0.012(3)
C29 0.161(6) 0.045(3) 0.062(3) 0.028(3) 0.027(4) 0.019(3)
C30 0.171(7) 0.065(4) 0.067(4) 0.035(3) 0.036(4) -0.025(4)
C31 0.126(5) 0.083(4) 0.070(4) 0.032(3) 0.042(4) -0.016(4)
C32 0.098(4) 0.066(3) 0.067(3) 0.033(3) 0.036(3) 0.005(3)
C33 0.073(3) 0.042(2) 0.043(2) 0.020(2) 0.025(2) 0.016(2)
C34 0.072(3) 0.059(3) 0.055(3) 0.021(2) 0.024(3) 0.016(2)
C35 0.103(4) 0.057(3) 0.060(3) 0.022(3) 0.048(3) 0.032(3)
C36 0.104(4) 0.048(3) 0.042(3) 0.018(2) 0.021(3) 0.012(3)
C37 0.087(4) 0.061(3) 0.049(3) 0.025(3) 0.017(3) 0.014(3)
C38 0.076(3) 0.053(3) 0.046(3) 0.019(2) 0.026(3) 0.018(2)
C39 0.068(3) 0.052(3) 0.060(3) 0.031(2) 0.021(3) 0.019(2)
C40 0.082(4) 0.095(4) 0.080(4) 0.035(3) 0.024(3) 0.032(3)
C41 0.091(5) 0.140(6) 0.112(6) 0.036(5) 0.036(4) 0.044(4)
C42 0.084(5) 0.133(6) 0.131(7) 0.043(6) 0.018(5) 0.028(4)
C43 0.087(5) 0.104(5) 0.095(5) 0.036(4) 0.002(4) 0.021(4)
C44 0.072(4) 0.073(3) 0.072(4) 0.034(3) 0.014(3) 0.017(3)
C45 0.085(3) 0.039(2) 0.049(2) 0.025(2) 0.024(2) 0.019(2)
C46 0.097(4) 0.046(3) 0.062(3) 0.029(2) 0.028(3) 0.013(2)
C47 0.125(5) 0.057(3) 0.068(3) 0.024(3) 0.037(3) -0.007(3)
C48 0.168(6) 0.058(3) 0.071(4) 0.032(3) 0.042(4) -0.001(4)
C49 0.154(6) 0.060(3) 0.068(4) 0.043(3) 0.018(4) 0.018(3)
C50 0.113(4) 0.050(3) 0.059(3) 0.030(2) 0.024(3) 0.019(3)
C51 0.272(15) 0.283(15) 0.36(2) 0.250(15) 0.191(15) 0.178(14)
C52 0.45(3) 0.266(18) 0.257(19) 0.191(16) 0.21(2) 0.16(2)
C53 0.38(2) 0.241(17) 0.278(17) 0.213(16) 0.202(17) 0.131(17)
C54 0.43(3) 0.29(3) 0.31(2) 0.21(2) 0.19(2) 0.19(3)
C55 0.41(3) 0.28(2) 0.30(2) 0.22(2) 0.13(2) 0.15(2)
C56 0.45(4) 0.32(3) 0.30(2) 0.21(2) 0.15(2) 0.15(2)
C57 0.29(2) 0.36(2) 0.36(2) 0.22(2) 0.112(17) 0.081(17)
C58 0.16(3) 0.16(3) 0.18(3) 0.08(2) 0.07(2) 0.01(2)
C59 0.16(3) 0.20(4) 0.18(5) 0.05(4) 0.05(4) 0.03(3)
C60 0.17(2) 0.13(3) 0.16(3) 0.07(3) 0.00(3) 0.021(19)
C61 0.18(2) 0.22(3) 0.21(4) 0.07(3) 0.05(2) 0.03(3)
C62 0.20(4) 0.19(4) 0.18(3) 0.08(4) 0.04(4) 0.04(3)
C63 0.17(4) 0.25(6) 0.22(6) 0.05(5) 0.06(4) 0.07(4)
C64 0.20(4) 0.22(4) 0.20(4) 0.10(3) 0.05(4) 0.05(4)

loop_
_atom_type_symbol
_atom_type_description
_atom_type_scat_dispersion_real
_atom_type_scat_dispersion_imag
_atom_type_scat_source
C C 0.0033 0.0016 'International Tables Vol C Tables 4.2.6.8 and 6.1.1.4'
H H 0.0000 0.0000 'International Tables Vol C Tables 4.2.6.8 and 6.1.1.4'
N N 0.0061 0.0033 'International Tables Vol C Tables 4.2.6.8 and 6.1.1.4'
Cl Cl 0.1484 0.1585 'International Tables Vol C Tables 4.2.6.8 and 6.1.1.4'
F F 0.0171 0.0103 'International Tables Vol C Tables 4.2.6.8 and 6.1.1.4'

loop_
_geom_angle_atom_site_label_1
_geom_angle_atom_site_label_2
_geom_angle_atom_site_label_3
_geom_angle
_geom_angle_site_symmetry_1
_geom_angle_site_symmetry_3
C1 N4 C4 108.9(3) . .
C9 N3 C6 111.8(3) . .
C9 N3 H3 124.1 . .
C6 N3 H3 124.1 . .
C11 N2 C14 104.7(3) . .
C19 N1 C16 110.1(3) . .
C19 N1 H1 124.9 . .
C16 N1 H1 124.9 . .
C2 C1 N4 106.4(3) . .
C2 C1 C20 130.8(4) . .
N4 C1 C20 122.7(3) . .
C1 C2 C3 110.6(3) . .
C1 C2 H2A 124.7 . .
C3 C2 H2A 124.7 . .
C4 C3 C2 105.0(3) . .
C4 C3 C5 128.0(3) . .
C2 C3 C5 126.9(3) . .
C3 C4 N4 109.2(3) . .
C3 C4 Cl1 130.5(3) . .
N4 C4 Cl1 120.4(3) . .
C6 C5 C3 120.3(3) . .
C6 C5 C21 121.0(3) . .
C3 C5 C21 118.8(3) . .
C5 C6 N3 124.9(3) . .
C5 C6 C7 130.2(3) . .
N3 C6 C7 104.8(3) . .
C8 C7 C6 108.3(3) . .
C8 C7 H7 125.8 . .
C6 C7 H7 125.8 . .
C7 C8 C9 109.8(3) . .
C7 C8 H8 125.1 . .
C9 C8 H8 125.1 . .
C10 C9 N3 125.2(3) . .
C10 C9 C8 129.5(3) . .
N3 C9 C8 105.2(3) . .
C9 C10 C11 125.3(3) . .
C9 C10 C27 118.3(3) . .
C11 C10 C27 116.1(3) . .
N2 C11 C12 111.6(3) . .
N2 C11 C10 125.3(3) . .
C12 C11 C10 123.1(3) . .
C13 C12 C11 106.6(3) . .
C13 C12 H12 126.7 . .
C11 C12 H12 126.7 . .
C12 C13 C14 107.4(3) . .
C12 C13 H13 126.3 . .
C14 C13 H13 126.3 . .
C15 C14 N2 126.5(3) . .
C15 C14 C13 123.7(3) . .
N2 C14 C13 109.6(3) . .
C14 C15 C16 127.8(3) . .
C14 C15 C33 117.6(3) . .
C16 C15 C33 114.6(3) . .
N1 C16 C17 107.1(3) . .
N1 C16 C15 124.4(3) . .
C17 C16 C15 128.4(3) . .
C16 C17 C18 107.4(3) . .
C16 C17 H17 126.3 . .
C18 C17 H17 126.3 . .
C19 C18 C17 108.5(3) . .
C19 C18 H18 125.8 . .
C17 C18 H18 125.8 . .
N1 C19 C18 106.8(3) . .
N1 C19 C20 122.1(3) . .
C18 C19 C20 131.0(3) . .
C1 C20 C19 107.7(3) . .
C1 C20 C39 108.6(3) . .
C19 C20 C39 109.6(3) . .
C1 C20 C45 110.1(3) . .
C19 C20 C45 109.0(3) . .
C39 C20 C45 111.8(3) . .
C26 C21 C22 115.2(3) . .
C26 C21 C5 124.5(4) . .
C22 C21 C5 120.3(3) . .
F1 C22 C21 120.0(3) . .
F1 C22 C23 117.2(4) . .
C21 C22 C23 122.8(4) . .
F2 C23 C24 120.0(4) . .
F2 C23 C22 120.5(4) . .
C24 C23 C22 119.5(4) . .
F3 C24 C23 120.1(4) . .
F3 C24 C25 120.3(4) . .
C23 C24 C25 119.6(4) . .
F4 C25 C24 120.1(4) . .
F4 C25 C26 119.6(4) . .
C24 C25 C26 120.3(4) . .
F5 C26 C21 120.3(3) . .
F5 C26 C25 117.1(3) . .
C21 C26 C25 122.6(4) . .
C32 C27 C28 115.9(4) . .
C32 C27 C10 122.1(4) . .
C28 C27 C10 121.9(4) . .
F6 C28 C29 118.0(5) . .
F6 C28 C27 119.4(4) . .
C29 C28 C27 122.6(5) . .
F7 C29 C30 121.1(6) . .
F7 C29 C28 120.5(6) . .
C30 C29 C28 118.4(6) . .
C29 C30 C31 122.6(5) . .
C29 C30 F8 119.1(8) . .
C31 C30 F8 118.3(8) . .
F9 C31 C30 122.6(6) . .
F9 C31 C32 120.3(7) . .
C30 C31 C32 117.1(6) . .
F10 C32 C27 119.1(4) . .
F10 C32 C31 117.4(5) . .
C27 C32 C31 123.5(6) . .
C34 C33 C38 115.0(4) . .
C34 C33 C15 122.5(4) . .
C38 C33 C15 122.4(4) . .
F11 C34 C33 119.1(4) . .
F11 C34 C35 118.2(4) . .
C33 C34 C35 122.7(5) . .
F12 C35 C36 121.1(4) . .
F12 C35 C34 119.9(5) . .
C36 C35 C34 119.0(4) . .
C35 C36 F13 118.9(5) . .
C35 C36 C37 120.4(4) . .
F13 C36 C37 120.7(5) . .
F14 C37 C38 121.0(5) . .
F14 C37 C36 120.2(4) . .
C38 C37 C36 118.8(5) . .
F15 C38 C37 117.3(4) . .
F15 C38 C33 118.7(4) . .
C37 C38 C33 124.1(4) . .
C40 C39 C44 118.6(4) . .
C40 C39 C20 121.2(4) . .
C44 C39 C20 120.2(4) . .
C39 C40 C41 119.0(5) . .
C39 C40 H40 120.5 . .
C41 C40 H40 120.5 . .
C42 C41 C40 122.1(6) . .
C42 C41 H41 119.0 . .
C40 C41 H41 119.0 . .
C41 C42 C43 119.3(7) . .
C41 C42 H42 120.4 . .
C43 C42 H42 120.4 . .
C42 C43 C44 120.6(6) . .
C42 C43 H43 119.7 . .
C44 C43 H43 119.7 . .
C43 C44 C39 120.4(5) . .
C43 C44 H44 119.8 . .
C39 C44 H44 119.8 . .
C50 C45 C46 117.7(4) . .
C50 C45 C20 122.0(4) . .
C46 C45 C20 120.3(3) . .
C47 C46 C45 121.6(5) . .
C47 C46 H46 119.2 . .
C45 C46 H46 119.2 . .
C48 C47 C46 118.9(5) . .
C48 C47 H47 120.5 . .
C46 C47 H47 120.5 . .
C49 C48 C47 120.4(5) . .
C49 C48 H48 119.8 . .
C47 C48 H48 119.8 . .
C48 C49 C50 120.9(5) . .
C48 C49 H49 119.6 . .
C50 C49 H49 119.6 . .
C45 C50 C49 120.4(5) . .
C45 C50 H50 119.8 . .
C49 C50 H50 119.8 . .
C52 C51 H51A 109.5 . .
C52 C51 H51B 109.5 . .
H51A C51 H51B 109.5 . .
C52 C51 H51C 109.5 . .
H51A C51 H51C 109.5 . .
H51B C51 H51C 109.5 . .
C53 C52 C51 118.4(19) . .
C53 C52 H52A 107.7 . .
C51 C52 H52A 107.7 . .
C53 C52 H52B 107.7 . .
C51 C52 H52B 107.7 . .
H52A C52 H52B 107.1 . .
C52 C53 C54 108.0(15) . .
C52 C53 H53A 110.1 . .
C54 C53 H53A 110.1 . .
C52 C53 H53B 110.1 . .
C54 C53 H53B 110.1 . .
H53A C53 H53B 108.4 . .
C55 C54 C53 111.3(19) . .
C55 C54 H54A 109.4 . .
C53 C54 H54A 109.4 . .
C55 C54 H54B 109.4 . .
C53 C54 H54B 109.4 . .
H54A C54 H54B 108.0 . .
C54 C55 C56 125(2) . .
C54 C55 H55A 106.0 . .
C56 C55 H55A 106.0 . .
C54 C55 H55B 106.0 . .
C56 C55 H55B 106.0 . .
H55A C55 H55B 106.3 . .
C55 C56 C57 108(2) . .
C55 C56 H56A 110.1 . .
C57 C56 H56A 110.1 . .
C55 C56 H56B 110.1 . .
C57 C56 H56B 110.1 . .
H56A C56 H56B 108.4 . .
C56 C57 H57A 109.5 . .
C56 C57 H57B 109.5 . .
H57A C57 H57B 109.5 . .
C56 C57 H57C 109.5 . .
H57A C57 H57C 109.5 . .
H57B C57 H57C 109.5 . .
C64 C58 C63 86(5) 2_777 2_777
C64 C58 C59 53(4) 2_777 .
C63 C58 C59 34(3) 2_777 .
C64 C58 H58A 55.5 2_777 .
C63 C58 H58A 137.8 2_777 .
C59 C58 H58A 105.1 . .
C64 C58 H58B 133.2 2_777 .
C63 C58 H58B 82.8 2_777 .
C59 C58 H58B 104.1 . .
H58A C58 H58B 109.5 . .
C64 C58 H58C 117.3 2_777 .
C63 C58 H58C 103.4 2_777 .
C59 C58 H58C 118.8 . .
H58A C58 H58C 109.5 . .
H58B C58 H58C 109.5 . .
C63 C59 C64 90(10) 2_777 2_777
C63 C59 C62 88(10) 2_777 2_777
C64 C59 C62 178(10) 2_777 2_777
C63 C59 C60 56(9) 2_777 .
C64 C59 C60 137(8) 2_777 .
C62 C59 C60 41(3) 2_777 .
C63 C59 C58 51(8) 2_777 .
C64 C59 C58 39(3) 2_777 .
C62 C59 C58 139(9) 2_777 .
C60 C59 C58 104(7) . .
C63 C59 H59A 128.3 2_777 .
C64 C59 H59A 77.5 2_777 .
C62 C59 H59A 103.6 2_777 .
C60 C59 H59A 102.6 . .
C58 C59 H59A 105.1 . .
C63 C59 H59B 123.0 2_777 .
C64 C59 H59B 105.0 2_777 .
C62 C59 H59B 76.2 2_777 .
C60 C59 H59B 114.7 . .
C58 C59 H59B 119.9 . .
H59A C59 H59B 108.7 . .
C62 C60 C63 85(6) 2_777 2_777
C62 C60 C61 74(6) 2_777 .
C63 C60 C61 152(5) 2_777 .
C62 C60 C59 58(5) 2_777 .
C63 C60 C59 35(3) 2_777 .
C61 C60 C59 131(6) . .
C62 C60 H60A 109.7 2_777 .
C63 C60 H60A 67.8 2_777 .
C61 C60 H60A 102.4 . .
C59 C60 H60A 98.8 . .
C62 C60 H60B 143.7 2_777 .
C63 C60 H60B 104.0 2_777 .
C61 C60 H60B 104.1 . .
C59 C60 H60B 111.7 . .
H60A C60 H60B 106.2 . .
C60 C61 C60 180(3) . 2_777
C60 C61 C62 139.7(13) . .
C60 C61 C62 40.3(13) 2_777 .
C60 C61 C62 40.3(13) . 2_777
C60 C61 C62 139.7(13) 2_777 2_777
C62 C61 C62 180.00(2) . 2_777
C60 C61 H61A 99.8 . .
C60 C61 H61A 80.2 2_777 .
C62 C61 H61A 99.9 . .
C62 C61 H61A 80.1 2_777 .
C60 C61 H61B 102.6 . .
C60 C61 H61B 77.4 2_777 .
C62 C61 H61B 105.6 . .
C62 C61 H61B 74.4 2_777 .
H61A C61 H61B 105.3 . .
C60 C62 C59 82(7) 2_777 2_777
C60 C62 C61 66(6) 2_777 .
C59 C62 C61 147(8) 2_777 .
C60 C62 C63 55(5) 2_777 .
C59 C62 C63 35(3) 2_777 .
C61 C62 C63 118(7) . .
C60 C62 H62A 92.4 2_777 .
C59 C62 H62A 70.9 2_777 .
C61 C62 H62A 103.9 . .
C63 C62 H62A 94.7 . .
C60 C62 H62B 160.6 2_777 .
C59 C62 H62B 104.7 2_777 .
C61 C62 H62B 107.6 . .
C63 C62 H62B 122.1 . .
H62A C62 H62B 107.0 . .
C59 C63 C58 95(10) 2_777 2_777
C59 C63 C60 89(10) 2_777 2_777
C58 C63 C60 157(7) 2_777 2_777
C59 C63 C64 55(8) 2_777 .
C58 C63 C64 40(3) 2_777 .
C60 C63 C64 136(8) 2_777 .
C59 C63 C62 57(9) 2_777 .
C58 C63 C62 152(9) 2_777 .
C60 C63 C62 41(3) 2_777 .
C64 C63 C62 112(8) . .
C59 C63 H63A 96.5 2_777 .
C58 C63 H63A 87.2 2_777 .
C60 C63 H63A 115.4 2_777 .
C64 C63 H63A 95.2 . .
C62 C63 H63A 92.0 . .
C59 C63 H63B 155.4 2_777 .
C58 C63 H63B 91.6 2_777 .
C60 C63 H63B 76.2 2_777 .
C64 C63 H63B 125.9 . .
C62 C63 H63B 115.1 . .
H63A C63 H63B 107.5 . .
C58 C64 C59 88(6) 2_777 2_777
C58 C64 C63 54(3) 2_777 .
C59 C64 C63 35(3) 2_777 .
C58 C64 H64A 51.9 2_777 .
C59 C64 H64A 136.4 2_777 .
C63 C64 H64A 104.1 . .
C58 C64 H64B 149.3 2_777 .
C59 C64 H64B 96.1 2_777 .
C63 C64 H64B 127.1 . .
H64A C64 H64B 109.5 . .
C58 C64 H64C 100.5 2_777 .
C59 C64 H64C 93.4 2_777 .
C63 C64 H64C 95.9 . .
H64A C64 H64C 109.5 . .
H64B C64 H64C 109.5 . .

loop_
_geom_bond_atom_site_label_1
_geom_bond_atom_site_label_2
_geom_bond_distance
_geom_bond_site_symmetry_2
Cl1 C4 1.657(4) .
F1 C22 1.347(4) .
F2 C23 1.338(5) .
F3 C24 1.345(5) .
F4 C25 1.355(4) .
F5 C26 1.342(4) .
F6 C28 1.330(5) .
F7 C29 1.342(7) .
F8 C30 1.367(6) .
F9 C31 1.332(7) .
F10 C32 1.353(6) .
F11 C34 1.338(5) .
F12 C35 1.341(5) .
F13 C36 1.352(5) .
F14 C37 1.346(5) .
F15 C38 1.346(5) .
N4 C1 1.376(5) .
N4 C4 1.386(5) .
N3 C9 1.367(4) .
N3 C6 1.392(4) .
N3 H3 0.8600 .
N2 C11 1.345(4) .
N2 C14 1.401(4) .
N1 C19 1.368(4) .
N1 C16 1.377(4) .
N1 H1 0.8600 .
C1 C2 1.365(5) .
C1 C20 1.512(5) .
C2 C3 1.411(5) .
C2 H2A 0.9300 .
C3 C4 1.373(5) .
C3 C5 1.465(5) .
C5 C6 1.361(5) .
C5 C21 1.483(5) .
C6 C7 1.454(5) .
C7 C8 1.340(5) .
C7 H7 0.9300 .
C8 C9 1.442(5) .
C8 H8 0.9300 .
C9 C10 1.366(5) .
C10 C11 1.448(5) .
C10 C27 1.498(5) .
C11 C12 1.447(5) .
C12 C13 1.330(5) .
C12 H12 0.9300 .
C13 C14 1.440(5) .
C13 H13 0.9300 .
C14 C15 1.385(5) .
C15 C16 1.429(5) .
C15 C33 1.494(5) .
C16 C17 1.387(5) .
C17 C18 1.396(5) .
C17 H17 0.9300 .
C18 C19 1.384(5) .
C18 H18 0.9300 .
C19 C20 1.531(5) .
C20 C39 1.546(6) .
C20 C45 1.550(5) .
C21 C26 1.381(5) .
C21 C22 1.389(5) .
C22 C23 1.392(6) .
C23 C24 1.360(6) .
C24 C25 1.362(6) .
C25 C26 1.382(5) .
C27 C32 1.360(6) .
C27 C28 1.395(6) .
C28 C29 1.366(7) .
C29 C30 1.356(9) .
C30 C31 1.359(9) .
C31 C32 1.393(7) .
C33 C34 1.375(5) .
C33 C38 1.377(6) .
C34 C35 1.394(6) .
C35 C36 1.350(6) .
C36 C37 1.373(6) .
C37 C38 1.358(6) .
C39 C40 1.370(6) .
C39 C44 1.385(6) .
C40 C41 1.413(8) .
C40 H40 0.9300 .
C41 C42 1.322(9) .
C41 H41 0.9300 .
C42 C43 1.366(8) .
C42 H42 0.9300 .
C43 C44 1.384(7) .
C43 H43 0.9300 .
C44 H44 0.9300 .
C45 C50 1.383(6) .
C45 C46 1.396(6) .
C46 C47 1.385(6) .
C46 H46 0.9300 .
C47 C48 1.382(8) .
C47 H47 0.9300 .
C48 C49 1.351(8) .
C48 H48 0.9300 .
C49 C50 1.392(6) .
C49 H49 0.9300 .
C50 H50 0.9300 .
C51 C52 1.447(19) .
C51 H51A 0.9600 .
C51 H51B 0.9600 .
C51 H51C 0.9600 .
C52 C53 1.436(19) .
C52 H52A 0.9700 .
C52 H52B 0.9700 .
C53 C54 1.53(2) .
C53 H53A 0.9700 .
C53 H53B 0.9700 .
C54 C55 1.47(2) .
C54 H54A 0.9700 .
C54 H54B 0.9700 .
C55 C56 1.49(2) .
C55 H55A 0.9700 .
C55 H55B 0.9700 .
C56 C57 1.51(2) .
C56 H56A 0.9700 .
C56 H56B 0.9700 .
C57 H57A 0.9600 .
C57 H57B 0.9600 .
C57 H57C 0.9600 .
C58 C64 0.97(4) 2_777
C58 C63 1.21(6) 2_777
C58 C59 1.55(9) .
C58 H58A 0.9601 .
C58 H58B 0.9600 .
C58 H58C 0.9600 .
C59 C63 0.86(4) 2_777
C59 C64 1.23(7) 2_777
C59 C62 1.28(9) 2_777
C59 C60 1.50(9) .
C59 H59A 0.9599 .
C59 H59B 0.9601 .
C60 C62 0.99(4) 2_777
C60 C63 1.24(8) 2_777
C60 C61 1.40(5) .
C60 H60A 0.9600 .
C60 H60B 0.9600 .
C61 C60 1.40(5) 2_777
C61 C62 1.47(6) .
C61 C62 1.47(6) 2_777
C61 H61A 0.9599 .
C61 H61B 0.9599 .
C62 C60 0.99(4) 2_777
C62 C59 1.28(9) 2_777
C62 C63 1.52(10) .
C62 H62A 0.9601 .
C62 H62B 0.9599 .
C63 C59 0.86(4) 2_777
C63 C58 1.21(6) 2_777
C63 C60 1.24(8) 2_777
C63 C64 1.50(8) .
C63 H63A 0.9599 .
C63 H63B 0.9600 .
C64 C58 0.97(4) 2_777
C64 C59 1.23(7) 2_777
C64 H64A 0.9600 .
C64 H64B 0.9600 .
C64 H64C 0.9599 .

loop_
_geom_torsion_atom_site_label_1
_geom_torsion_atom_site_label_2
_geom_torsion_atom_site_label_3
_geom_torsion_atom_site_label_4
_geom_torsion
_geom_torsion_site_symmetry_1
_geom_torsion_site_symmetry_4
C4 N4 C1 C2 -1.3(4) . .
C4 N4 C1 C20 -177.4(3) . .
N4 C1 C2 C3 1.6(4) . .
C20 C1 C2 C3 177.2(4) . .
C1 C2 C3 C4 -1.2(4) . .
C1 C2 C3 C5 175.5(4) . .
C2 C3 C4 N4 0.3(4) . .
C5 C3 C4 N4 -176.3(4) . .
C2 C3 C4 Cl1 -178.9(3) . .
C5 C3 C4 Cl1 4.5(7) . .
C1 N4 C4 C3 0.6(4) . .
C1 N4 C4 Cl1 179.9(3) . .
C4 C3 C5 C6 -138.3(4) . .
C2 C3 C5 C6 45.7(6) . .
C4 C3 C5 C21 42.1(6) . .
C2 C3 C5 C21 -133.9(4) . .
C3 C5 C6 N3 6.6(6) . .
C21 C5 C6 N3 -173.8(4) . .
C3 C5 C6 C7 -169.0(4) . .
C21 C5 C6 C7 10.5(6) . .
C9 N3 C6 C5 -177.9(4) . .
C9 N3 C6 C7 -1.3(4) . .
C5 C6 C7 C8 176.9(4) . .
N3 C6 C7 C8 0.6(4) . .
C6 C7 C8 C9 0.4(5) . .
C6 N3 C9 C10 -175.9(4) . .
C6 N3 C9 C8 1.6(4) . .
C7 C8 C9 C10 176.1(4) . .
C7 C8 C9 N3 -1.2(4) . .
N3 C9 C10 C11 2.1(6) . .
C8 C9 C10 C11 -174.7(4) . .
N3 C9 C10 C27 176.4(3) . .
C8 C9 C10 C27 -0.4(6) . .
C14 N2 C11 C12 0.3(4) . .
C14 N2 C11 C10 177.7(3) . .
C9 C10 C11 N2 -14.0(6) . .
C27 C10 C11 N2 171.5(3) . .
C9 C10 C11 C12 163.1(4) . .
C27 C10 C11 C12 -11.4(5) . .
N2 C11 C12 C13 0.8(4) . .
C10 C11 C12 C13 -176.6(4) . .
C11 C12 C13 C14 -1.6(4) . .
C11 N2 C14 C15 174.3(4) . .
C11 N2 C14 C13 -1.3(4) . .
C12 C13 C14 C15 -173.9(4) . .
C12 C13 C14 N2 1.9(4) . .
N2 C14 C15 C16 -2.1(6) . .
C13 C14 C15 C16 172.9(4) . .
N2 C14 C15 C33 178.3(3) . .
C13 C14 C15 C33 -6.8(5) . .
C19 N1 C16 C17 -0.8(4) . .
C19 N1 C16 C15 178.1(3) . .
C14 C15 C16 N1 -2.3(6) . .
C33 C15 C16 N1 177.3(3) . .
C14 C15 C16 C17 176.3(4) . .
C33 C15 C16 C17 -4.1(6) . .
N1 C16 C17 C18 0.3(4) . .
C15 C16 C17 C18 -178.6(4) . .
C16 C17 C18 C19 0.4(5) . .
C16 N1 C19 C18 1.0(4) . .
C16 N1 C19 C20 177.6(3) . .
C17 C18 C19 N1 -0.9(5) . .
C17 C18 C19 C20 -177.0(4) . .
C2 C1 C20 C19 -77.9(5) . .
N4 C1 C20 C19 97.2(4) . .
C2 C1 C20 C39 40.7(5) . .
N4 C1 C20 C39 -144.2(4) . .
C2 C1 C20 C45 163.4(4) . .
N4 C1 C20 C45 -21.5(5) . .
N1 C19 C20 C1 42.3(5) . .
C18 C19 C20 C1 -142.0(4) . .
N1 C19 C20 C39 -75.6(4) . .
C18 C19 C20 C39 100.0(5) . .
N1 C19 C20 C45 161.7(3) . .
C18 C19 C20 C45 -22.6(6) . .
C6 C5 C21 C26 52.9(6) . .
C3 C5 C21 C26 -127.5(4) . .
C6 C5 C21 C22 -130.1(4) . .
C3 C5 C21 C22 49.5(5) . .
C26 C21 C22 F1 -178.7(4) . .
C5 C21 C22 F1 4.0(6) . .
C26 C21 C22 C23 0.3(6) . .
C5 C21 C22 C23 -176.9(4) . .
F1 C22 C23 F2 -0.6(7) . .
C21 C22 C23 F2 -179.6(4) . .
F1 C22 C23 C24 178.2(4) . .
C21 C22 C23 C24 -0.9(7) . .
F2 C23 C24 F3 -1.2(7) . .
C22 C23 C24 F3 -179.9(4) . .
F2 C23 C24 C25 179.7(4) . .
C22 C23 C24 C25 1.0(7) . .
F3 C24 C25 F4 -0.4(7) . .
C23 C24 C25 F4 178.7(4) . .
F3 C24 C25 C26 -179.7(4) . .
C23 C24 C25 C26 -0.6(7) . .
C22 C21 C26 F5 -178.5(3) . .
C5 C21 C26 F5 -1.3(6) . .
C22 C21 C26 C25 0.1(6) . .
C5 C21 C26 C25 177.2(4) . .
F4 C25 C26 F5 -0.6(6) . .
C24 C25 C26 F5 178.6(4) . .
F4 C25 C26 C21 -179.2(3) . .
C24 C25 C26 C21 0.0(7) . .
C9 C10 C27 C32 115.8(5) . .
C11 C10 C27 C32 -69.4(5) . .
C9 C10 C27 C28 -67.0(5) . .
C11 C10 C27 C28 107.9(4) . .
C32 C27 C28 F6 179.1(4) . .
C10 C27 C28 F6 1.7(6) . .
C32 C27 C28 C29 0.4(7) . .
C10 C27 C28 C29 -177.0(4) . .
F6 C28 C29 F7 -1.0(7) . .
C27 C28 C29 F7 177.8(4) . .
F6 C28 C29 C30 -179.5(5) . .
C27 C28 C29 C30 -0.8(8) . .
F7 C29 C30 C31 -177.2(5) . .
C28 C29 C30 C31 1.4(9) . .
F7 C29 C30 F8 0.5(8) . .
C28 C29 C30 F8 179.0(4) . .
C29 C30 C31 F9 179.4(5) . .
F8 C30 C31 F9 1.7(9) . .
C29 C30 C31 C32 -1.5(9) . .
F8 C30 C31 C32 -179.2(4) . .
C28 C27 C32 F10 -179.7(4) . .
C10 C27 C32 F10 -2.3(6) . .
C28 C27 C32 C31 -0.5(7) . .
C10 C27 C32 C31 176.9(4) . .
F9 C31 C32 F10 -0.6(7) . .
C30 C31 C32 F10 -179.8(5) . .
F9 C31 C32 C27 -179.8(4) . .
C30 C31 C32 C27 1.1(8) . .
C14 C15 C33 C34 98.3(4) . .
C16 C15 C33 C34 -81.4(5) . .
C14 C15 C33 C38 -83.7(5) . .
C16 C15 C33 C38 96.7(4) . .
C38 C33 C34 F11 179.8(4) . .
C15 C33 C34 F11 -2.0(6) . .
C38 C33 C34 C35 -0.7(6) . .
C15 C33 C34 C35 177.5(4) . .
F11 C34 C35 F12 0.1(6) . .
C33 C34 C35 F12 -179.4(4) . .
F11 C34 C35 C36 -178.7(4) . .
C33 C34 C35 C36 1.8(7) . .
F12 C35 C36 F13 1.1(6) . .
C34 C35 C36 F13 179.9(4) . .
F12 C35 C36 C37 179.1(4) . .
C34 C35 C36 C37 -2.2(7) . .
C35 C36 C37 F14 179.9(4) . .
F13 C36 C37 F14 -2.2(6) . .
C35 C36 C37 C38 1.5(7) . .
F13 C36 C37 C38 179.4(4) . .
F14 C37 C38 F15 1.0(6) . .
C36 C37 C38 F15 179.4(4) . .
F14 C37 C38 C33 -178.8(4) . .
C36 C37 C38 C33 -0.4(7) . .
C34 C33 C38 F15 -179.8(4) . .
C15 C33 C38 F15 2.0(6) . .
C34 C33 C38 C37 0.0(6) . .
C15 C33 C38 C37 -178.2(4) . .
C1 C20 C39 C40 -142.4(4) . .
C19 C20 C39 C40 -25.0(5) . .
C45 C20 C39 C40 95.9(5) . .
C1 C20 C39 C44 40.8(5) . .
C19 C20 C39 C44 158.2(4) . .
C45 C20 C39 C44 -80.9(4) . .
C44 C39 C40 C41 1.0(7) . .
C20 C39 C40 C41 -175.8(5) . .
C39 C40 C41 C42 -1.2(11) . .
C40 C41 C42 C43 0.5(12) . .
C41 C42 C43 C44 0.3(11) . .
C42 C43 C44 C39 -0.4(9) . .
C40 C39 C44 C43 -0.3(7) . .
C20 C39 C44 C43 176.6(4) . .
C1 C20 C45 C50 -110.4(4) . .
C19 C20 C45 C50 131.6(4) . .
C39 C20 C45 C50 10.3(5) . .
C1 C20 C45 C46 68.0(5) . .
C19 C20 C45 C46 -50.0(5) . .
C39 C20 C45 C46 -171.3(4) . .
C50 C45 C46 C47 1.9(6) . .
C20 C45 C46 C47 -176.6(4) . .
C45 C46 C47 C48 -2.2(7) . .
C46 C47 C48 C49 2.2(8) . .
C47 C48 C49 C50 -1.8(9) . .
C46 C45 C50 C49 -1.4(6) . .
C20 C45 C50 C49 177.0(4) . .
C48 C49 C50 C45 1.4(8) . .
C51 C52 C53 C54 170.8(14) . .
C52 C53 C54 C55 170.0(15) . .
C53 C54 C55 C56 142(2) . .
C54 C55 C56 C57 168(2) . .
C64 C58 C59 C63 173(11) 2_777 2_777
C63 C58 C59 C64 -173(11) 2_777 2_777
C64 C58 C59 C62 180(10) 2_777 2_777
C63 C58 C59 C62 6(8) 2_777 2_777
C64 C58 C59 C60 154(7) 2_777 .
C63 C58 C59 C60 -20(7) 2_777 .
C63 C59 C60 C62 136(9) 2_777 2_777
C64 C59 C60 C62 179(10) 2_777 2_777
C58 C59 C60 C62 154(5) . 2_777
C64 C59 C60 C63 43(8) 2_777 2_777
C62 C59 C60 C63 -136(9) 2_777 2_777
C58 C59 C60 C63 19(6) . 2_777
C63 C59 C60 C61 143(7) 2_777 .
C64 C59 C60 C61 -174(7) 2_777 .
C62 C59 C60 C61 7(4) 2_777 .
C58 C59 C60 C61 161(3) . .
C62 C60 C61 C60 176(21) 2_777 2_777
C63 C60 C61 C60 -143(16) 2_777 2_777
C59 C60 C61 C60 169(20) . 2_777
C62 C60 C61 C62 180.00(8) 2_777 .
C63 C60 C61 C62 -139(11) 2_777 .
C59 C60 C61 C62 174(4) . .
C63 C60 C61 C62 41(11) 2_777 2_777
C59 C60 C61 C62 -6(4) . 2_777
C60 C61 C62 C60 180.00(8) . 2_777
C62 C61 C62 C60 -141(54) 2_777 2_777
C60 C61 C62 C59 170(7) . 2_777
C60 C61 C62 C59 -10(7) 2_777 2_777
C62 C61 C62 C59 -151(60) 2_777 2_777
C60 C61 C62 C63 -163(4) . .
C60 C61 C62 C63 17(4) 2_777 .
C62 C61 C62 C63 -124(60) 2_777 .
C60 C62 C63 C59 -135(9) 2_777 2_777
C61 C62 C63 C59 -154(7) . 2_777
C60 C62 C63 C58 -144(14) 2_777 2_777
C59 C62 C63 C58 -8(9) 2_777 2_777
C61 C62 C63 C58 -163(11) . 2_777
C59 C62 C63 C60 135(9) 2_777 2_777
C61 C62 C63 C60 -19(4) . 2_777
C60 C62 C63 C64 -135(6) 2_777 .
C59 C62 C63 C64 0(6) 2_777 .
C61 C62 C63 C64 -154(4) . .
C59 C63 C64 C58 -174(11) 2_777 2_777
C60 C63 C64 C58 145(13) 2_777 2_777
C62 C63 C64 C58 -174(7) . 2_777
C58 C63 C64 C59 174(11) 2_777 2_777
C60 C63 C64 C59 -41(10) 2_777 2_777
C62 C63 C64 C59 0(6) . 2_777
